data_7157571
loop_
_publ_author_name
'Satam, Nishikant'
'Nemu, Saumyadip'
'Gururaja, Guddeangadi N.'
'Namboothiri, Irishi N. N.'

_publ_section_title
;
 Substrate-oriented selectivity in the Mg-mediated conjugate addition of
 bromoform to electron-deficient alkenes.
;
_journal_issue 29
_journal_name_full 'Organic &amp; biomolecular chemistry'
_journal_page_first 5697
_journal_page_last 5707
_journal_paper_doi 10.1039/d0ob00599a
_journal_volume 18
_journal_year 2020
_chemical_formula_moiety 'C23 H21 Br O'
_chemical_formula_sum 'C23 H21 Br O'
_chemical_formula_weight 393.31
_space_group_crystal_system monoclinic
_space_group_IT_number 14
_space_group_name_Hall '-P 2yn'
_space_group_name_H-M_alt 'P 1 21/n 1'
_atom_sites_solution_hydrogens geom
_audit_creation_date 2019-08-28
_audit_creation_method
;
Olex2 1.2
(compiled 2018.05.29 svn.r3508 for OlexSys, GUI svn.r5506)
;
_audit_update_record
;
2020-03-21 deposited with the CCDC.	2020-07-06 downloaded from the CCDC.
;
_cell_angle_alpha 90
_cell_angle_beta 89.786(6)
_cell_angle_gamma 90
_cell_formula_units_Z 4
_cell_length_a 5.6626(4)
_cell_length_b 9.7839(8)
_cell_length_c 32.396(2)
_cell_measurement_reflns_used 3943
_cell_measurement_temperature 293(2)
_cell_measurement_theta_max 30.1480
_cell_measurement_theta_min 2.1750
_cell_volume 1794.8(2)
_computing_molecular_graphics 'Olex2 (Dolomanov et al., 2009)'
_computing_publication_material 'Olex2 (Dolomanov et al., 2009)'
_computing_structure_refinement 'ShelXL (Sheldrick, 2015)'
_diffrn_ambient_temperature 293(2)
_diffrn_measured_fraction_theta_full 0.994
_diffrn_measured_fraction_theta_max 0.994
_diffrn_measurement_device_type 'dtrek-CrysAlisPro-abstract goniometer imported rigaku-d*trek images'
_diffrn_radiation_type MoK\a
_diffrn_radiation_wavelength 0.71073
_diffrn_reflns_av_R_equivalents 0.0581
_diffrn_reflns_av_unetI/netI 0.0768
_diffrn_reflns_Laue_measured_fraction_full 0.994
_diffrn_reflns_Laue_measured_fraction_max 0.994
_diffrn_reflns_limit_h_max 5
_diffrn_reflns_limit_h_min -6
_diffrn_reflns_limit_k_max 9
_diffrn_reflns_limit_k_min -11
_diffrn_reflns_limit_l_max 38
_diffrn_reflns_limit_l_min -32
_diffrn_reflns_number 7151
_diffrn_reflns_point_group_measured_fraction_full 0.994
_diffrn_reflns_point_group_measured_fraction_max 0.994
_diffrn_reflns_theta_full 24.998
_diffrn_reflns_theta_max 24.998
_diffrn_reflns_theta_min 2.174
_exptl_absorpt_coefficient_mu 2.298
_exptl_absorpt_correction_T_max 1.00000
_exptl_absorpt_correction_T_min 0.87433
_exptl_absorpt_correction_type multi-scan
_exptl_absorpt_process_details 'CrysAlisPro 1.171.38.43 (Rigaku Oxford Diffraction, 2015)'
_exptl_crystal_colour colourless
_exptl_crystal_colour_primary colourless
_exptl_crystal_density_diffrn 1.456
_exptl_crystal_description block
_exptl_crystal_F_000 808
_exptl_crystal_size_max 0.2
_exptl_crystal_size_mid 0.073
_exptl_crystal_size_min 0.04
_refine_diff_density_max 0.424
_refine_diff_density_min -0.652
_refine_diff_density_rms 0.112
_refine_ls_extinction_method none
_refine_ls_goodness_of_fit_ref 1.031
_refine_ls_hydrogen_treatment constr
_refine_ls_matrix_type full
_refine_ls_number_parameters 228
_refine_ls_number_reflns 3152
_refine_ls_number_restraints 0
_refine_ls_restrained_S_all 1.031
_refine_ls_R_factor_all 0.0685
_refine_ls_R_factor_gt 0.0464
_refine_ls_shift/su_max 0.000
_refine_ls_shift/su_mean 0.000
_refine_ls_structure_factor_coef Fsqd
_refine_ls_weighting_details 'w=1/[\s^2^(Fo^2^)+(0.0351P)^2^+1.4495P] where P=(Fo^2^+2Fc^2^)/3'
_refine_ls_weighting_scheme calc
_refine_ls_wR_factor_gt 0.0918
_refine_ls_wR_factor_ref 0.1026
_reflns_Friedel_coverage 0.000
_reflns_number_gt 2478
_reflns_number_total 3152
_reflns_threshold_expression 'I > 2\s(I)'
_cod_data_source_file d0ob00599a2.cif
_cod_data_source_block inn-2-nss-cw_mo
_cod_depositor_comments 'Adding full bibliography for 7157571--7157573.cif.'
_cod_database_code 7157571
_shelx_shelxl_version_number 2018/3
_shelx_space_group_comment
;
The symmetry employed for this shelxl refinement is uniquely defined
by the following loop, which should always be used as a source of
symmetry information in preference to the above space-group names.
They are only intended as comments.
;
_olex2_refinement_description
;
1. Fixed Uiso
 At 1.2 times of:
  All C(H) groups, All C(H,H) groups
 At 1.5 times of:
  All C(H,H,H) groups
2.a Secondary CH2 refined with riding coordinates:
 C00J(H00E,H00F), C00O(H00J,H00N), C00P(H00O,H00P)
2.b Aromatic/amide H refined with riding coordinates:
 C004(H004), C005(H005), C006(H006), C007(H007), C008(H008), C00B(H00B),
 C00K(H00K), C00L(H00L), C00M(H00M)
2.c Idealised Me refined as rotating group:
 C00I(H00A,H00C,H00D), C00N(H00G,H00H,H00I)
;
_olex2_submission_special_instructions 'No special instructions were received'

loop_
_space_group_symop_operation_xyz
'x, y, z'
'-x+1/2, y+1/2, -z+1/2'
'-x, -y, -z'
'x-1/2, -y-1/2, z-1/2'

loop_
_atom_site_label
_atom_site_type_symbol
_atom_site_fract_x
_atom_site_fract_y
_atom_site_fract_z
_atom_site_U_iso_or_equiv
_atom_site_adp_type
_atom_site_occupancy
_atom_site_site_symmetry_order
_atom_site_calc_flag
_atom_site_refinement_flags_posn
_atom_site_refinement_flags_adp
_atom_site_refinement_flags_occupancy
_atom_site_disorder_assembly
_atom_site_disorder_group
Br01 Br 0.00122(7) 0.13168(4) 0.55696(2) 0.03811(16) Uani 1 1 d . . . . .
O002 O 0.5560(4) 0.2544(2) 0.62693(7) 0.0244(6) Uani 1 1 d . . . . .
C003 C 0.4554(7) 0.6746(4) 0.54058(11) 0.0302(9) Uani 1 1 d . . . . .
C004 C 1.1896(6) 0.1833(4) 0.73317(11) 0.0274(8) Uani 1 1 d . . . . .
H004 H 1.234666 0.246246 0.713122 0.033 Uiso 1 1 calc R . . . .
C005 C 0.6098(6) 0.4910(4) 0.58295(11) 0.0287(9) Uani 1 1 d . . . . .
H005 H 0.731010 0.457323 0.599339 0.034 Uiso 1 1 calc R . . . .
C006 C 1.3341(6) 0.1624(4) 0.76676(11) 0.0288(9) Uani 1 1 d . . . . .
H006 H 1.474688 0.211024 0.768750 0.035 Uiso 1 1 calc R . . . .
C007 C 0.6317(7) 0.6198(4) 0.56537(11) 0.0310(9) Uani 1 1 d . . . . .
H007 H 0.767406 0.670667 0.570293 0.037 Uiso 1 1 calc R . . . .
C008 C 0.8297(6) 0.1432(3) 0.69273(11) 0.0256(8) Uani 1 1 d . . . . .
H008 H 0.857642 0.227959 0.680683 0.031 Uiso 1 1 calc R . . . .
C009 C 0.3910(6) 0.2782(4) 0.59636(10) 0.0245(8) Uani 1 1 d . . . . .
C00A C 0.9770(6) 0.1123(3) 0.72850(11) 0.0225(8) Uani 1 1 d . . . . .
C00B C 1.0615(6) 0.0010(4) 0.79353(11) 0.0276(9) Uani 1 1 d . . . . .
H00B H 1.015206 -0.059939 0.814057 0.033 Uiso 1 1 calc R . . . .
C00C C 0.6612(6) 0.0689(3) 0.67459(11) 0.0240(8) Uani 1 1 d . . . . .
C00D C 0.2549(6) 0.1627(4) 0.59308(11) 0.0281(9) Uani 1 1 d . . . . .
C00E C 0.5227(6) 0.1235(3) 0.64088(10) 0.0244(8) Uani 1 1 d . . . . .
C00F C 0.3400(6) 0.0627(4) 0.62097(10) 0.0256(8) Uani 1 1 d . . . . .
C00G C 0.4097(6) 0.4115(4) 0.57648(10) 0.0243(8) Uani 1 1 d . . . . .
C00H C 1.2740(6) 0.0701(4) 0.79771(11) 0.0260(8) Uani 1 1 d . . . . .
C00I C 0.4798(7) 0.8148(4) 0.52172(13) 0.0407(10) Uani 1 1 d . . . . .
H00A H 0.609400 0.861916 0.534363 0.061 Uiso 1 1 calc GR . . . .
H00C H 0.336796 0.865480 0.526167 0.061 Uiso 1 1 calc GR . . . .
H00D H 0.508681 0.806160 0.492617 0.061 Uiso 1 1 calc GR . . . .
C00J C 0.4906(7) -0.1536(4) 0.64814(12) 0.0341(9) Uani 1 1 d . . . . .
H00E H 0.447243 -0.245433 0.656497 0.041 Uiso 1 1 calc R . . . .
H00F H 0.613072 -0.160685 0.627237 0.041 Uiso 1 1 calc R . . . .
C00K C 0.9169(6) 0.0199(4) 0.75985(11) 0.0270(8) Uani 1 1 d . . . . .
H00K H 0.777083 -0.029448 0.757926 0.032 Uiso 1 1 calc R . . . .
C00L C 0.2575(7) 0.5938(4) 0.53434(12) 0.0356(10) Uani 1 1 d . . . . .
H00L H 0.136503 0.627133 0.517816 0.043 Uiso 1 1 calc R . . . .
C00M C 0.2333(7) 0.4656(4) 0.55173(11) 0.0324(9) Uani 1 1 d . . . . .
H00M H 0.097216 0.415055 0.546814 0.039 Uiso 1 1 calc R . . . .
C00N C 1.4282(7) 0.0490(4) 0.83489(12) 0.0354(10) Uani 1 1 d . . . . .
H00G H 1.577878 0.092823 0.830441 0.053 Uiso 1 1 calc GR . . . .
H00H H 1.452276 -0.047057 0.839185 0.053 Uiso 1 1 calc GR . . . .
H00I H 1.352935 0.087835 0.858757 0.053 Uiso 1 1 calc GR . . . .
C00O C 0.5869(7) -0.0763(4) 0.68528(11) 0.0306(9) Uani 1 1 d . . . . .
H00J H 0.466657 -0.073342 0.706676 0.037 Uiso 1 1 calc R . . . .
H00N H 0.721800 -0.125376 0.696190 0.037 Uiso 1 1 calc R . . . .
C00P C 0.2734(7) -0.0818(4) 0.62955(12) 0.0337(9) Uani 1 1 d . . . . .
H00O H 0.226359 -0.127021 0.604228 0.040 Uiso 1 1 calc R . . . .
H00P H 0.141977 -0.085130 0.648821 0.040 Uiso 1 1 calc R . . . .

loop_
_atom_site_aniso_label
_atom_site_aniso_U_11
_atom_site_aniso_U_22
_atom_site_aniso_U_33
_atom_site_aniso_U_23
_atom_site_aniso_U_13
_atom_site_aniso_U_12
Br01 0.0302(2) 0.0482(3) 0.0361(3) -0.0017(2) -0.01049(17) -0.00673(18)
O002 0.0262(14) 0.0245(13) 0.0226(13) 0.0027(11) -0.0057(10) -0.0003(11)
C003 0.036(2) 0.034(2) 0.020(2) -0.0035(18) 0.0008(17) 0.0065(18)
C004 0.031(2) 0.0246(19) 0.027(2) 0.0015(17) 0.0009(16) 0.0023(16)
C005 0.027(2) 0.033(2) 0.026(2) 0.0013(17) -0.0055(16) 0.0040(16)
C006 0.024(2) 0.030(2) 0.032(2) -0.0021(18) 0.0012(16) 0.0003(16)
C007 0.033(2) 0.032(2) 0.028(2) -0.0017(18) 0.0000(17) -0.0024(17)
C008 0.029(2) 0.0205(19) 0.027(2) 0.0051(16) 0.0020(16) 0.0007(15)
C009 0.0233(19) 0.031(2) 0.0197(19) -0.0013(16) -0.0032(15) 0.0021(16)
C00A 0.0221(19) 0.0217(19) 0.0236(19) 0.0013(16) 0.0006(15) 0.0031(15)
C00B 0.030(2) 0.026(2) 0.026(2) 0.0052(17) 0.0045(16) 0.0070(16)
C00C 0.029(2) 0.0218(18) 0.0215(19) 0.0016(16) 0.0030(15) 0.0005(15)
C00D 0.026(2) 0.036(2) 0.022(2) -0.0051(17) -0.0012(16) -0.0013(17)
C00E 0.030(2) 0.026(2) 0.0171(18) 0.0004(16) 0.0017(15) -0.0010(16)
C00F 0.029(2) 0.031(2) 0.0167(19) -0.0027(16) 0.0030(15) 0.0000(16)
C00G 0.0226(19) 0.030(2) 0.0204(19) -0.0029(16) 0.0011(15) 0.0034(16)
C00H 0.024(2) 0.028(2) 0.026(2) -0.0020(17) 0.0026(16) 0.0116(16)
C00I 0.047(3) 0.039(2) 0.036(2) 0.004(2) -0.002(2) 0.008(2)
C00J 0.042(2) 0.027(2) 0.033(2) -0.0018(18) -0.0001(18) -0.0094(18)
C00K 0.024(2) 0.029(2) 0.028(2) 0.0004(17) -0.0005(16) 0.0008(16)
C00L 0.035(2) 0.044(2) 0.027(2) 0.0041(19) -0.0085(17) 0.0113(19)
C00M 0.030(2) 0.040(2) 0.027(2) -0.0007(19) -0.0073(17) -0.0017(18)
C00N 0.032(2) 0.045(2) 0.029(2) -0.0018(19) -0.0050(17) 0.0067(19)
C00O 0.037(2) 0.0258(19) 0.029(2) 0.0017(17) -0.0003(17) -0.0004(17)
C00P 0.038(2) 0.033(2) 0.030(2) -0.0021(18) 0.0002(18) -0.0115(18)

loop_
_atom_type_symbol
_atom_type_description
_atom_type_scat_dispersion_real
_atom_type_scat_dispersion_imag
_atom_type_scat_source
C C 0.0033 0.0016 'International Tables Vol C Tables 4.2.6.8 and 6.1.1.4'
H H 0.0000 0.0000 'International Tables Vol C Tables 4.2.6.8 and 6.1.1.4'
Br Br -0.2901 2.4595 'International Tables Vol C Tables 4.2.6.8 and 6.1.1.4'
O O 0.0106 0.0060 'International Tables Vol C Tables 4.2.6.8 and 6.1.1.4'

loop_
_geom_angle_atom_site_label_1
_geom_angle_atom_site_label_2
_geom_angle_atom_site_label_3
_geom_angle
_geom_angle_site_symmetry_1
_geom_angle_site_symmetry_3
_geom_angle_publ_flag
C00E O002 C009 107.5(3) . . ?
C007 C003 C00I 121.3(4) . . ?
C00L C003 C007 116.5(4) . . ?
C00L C003 C00I 122.2(3) . . ?
C006 C004 H004 119.2 . . ?
C006 C004 C00A 121.7(3) . . ?
C00A C004 H004 119.2 . . ?
C007 C005 H005 119.4 . . ?
C007 C005 C00G 121.2(3) . . ?
C00G C005 H005 119.4 . . ?
C004 C006 H006 119.3 . . ?
C004 C006 C00H 121.4(3) . . ?
C00H C006 H006 119.3 . . ?
C003 C007 H007 119.2 . . ?
C005 C007 C003 121.6(4) . . ?
C005 C007 H007 119.2 . . ?
C00A C008 H008 114.9 . . ?
C00C C008 H008 114.9 . . ?
C00C C008 C00A 130.3(3) . . ?
O002 C009 C00G 114.7(3) . . ?
C00D C009 O002 107.3(3) . . ?
C00D C009 C00G 137.9(3) . . ?
C004 C00A C008 118.5(3) . . ?
C004 C00A C00K 116.7(3) . . ?
C00K C00A C008 124.8(3) . . ?
C00H C00B H00B 119.0 . . ?
C00K C00B H00B 119.0 . . ?
C00K C00B C00H 122.0(3) . . ?
C008 C00C C00E 121.3(3) . . ?
C008 C00C C00O 127.2(3) . . ?
C00E C00C C00O 111.4(3) . . ?
C009 C00D Br01 127.7(3) . . ?
C009 C00D C00F 109.1(3) . . ?
C00F C00D Br01 123.2(3) . . ?
O002 C00E C00C 121.2(3) . . ?
C00F C00E O002 110.9(3) . . ?
C00F C00E C00C 127.7(3) . . ?
C00D C00F C00P 133.5(3) . . ?
C00E C00F C00D 105.2(3) . . ?
C00E C00F C00P 121.3(3) . . ?
C005 C00G C009 119.5(3) . . ?
C00M C00G C005 117.5(3) . . ?
C00M C00G C009 123.0(3) . . ?
C006 C00H C00N 121.7(3) . . ?
C00B C00H C006 117.1(3) . . ?
C00B C00H C00N 121.2(3) . . ?
C003 C00I H00A 109.5 . . ?
C003 C00I H00C 109.5 . . ?
C003 C00I H00D 109.5 . . ?
H00A C00I H00C 109.5 . . ?
H00A C00I H00D 109.5 . . ?
H00C C00I H00D 109.5 . . ?
H00E C00J H00F 107.9 . . ?
C00O C00J H00E 109.3 . . ?
C00O C00J H00F 109.3 . . ?
C00O C00J C00P 111.8(3) . . ?
C00P C00J H00E 109.3 . . ?
C00P C00J H00F 109.3 . . ?
C00A C00K H00K 119.4 . . ?
C00B C00K C00A 121.1(3) . . ?
C00B C00K H00K 119.4 . . ?
C003 C00L H00L 118.8 . . ?
C00M C00L C003 122.5(4) . . ?
C00M C00L H00L 118.8 . . ?
C00G C00M H00M 119.6 . . ?
C00L C00M C00G 120.8(4) . . ?
C00L C00M H00M 119.6 . . ?
C00H C00N H00G 109.5 . . ?
C00H C00N H00H 109.5 . . ?
C00H C00N H00I 109.5 . . ?
H00G C00N H00H 109.5 . . ?
H00G C00N H00I 109.5 . . ?
H00H C00N H00I 109.5 . . ?
C00C C00O C00J 112.5(3) . . ?
C00C C00O H00J 109.1 . . ?
C00C C00O H00N 109.1 . . ?
C00J C00O H00J 109.1 . . ?
C00J C00O H00N 109.1 . . ?
H00J C00O H00N 107.8 . . ?
C00F C00P C00J 107.7(3) . . ?
C00F C00P H00O 110.2 . . ?
C00F C00P H00P 110.2 . . ?
C00J C00P H00O 110.2 . . ?
C00J C00P H00P 110.2 . . ?
H00O C00P H00P 108.5 . . ?

loop_
_geom_bond_atom_site_label_1
_geom_bond_atom_site_label_2
_geom_bond_distance
_geom_bond_site_symmetry_2
_geom_bond_publ_flag
Br01 C00D 1.881(4) . ?
O002 C009 1.384(4) . ?
O002 C00E 1.371(4) . ?
C003 C007 1.391(5) . ?
C003 C00I 1.507(5) . ?
C003 C00L 1.387(5) . ?
C004 H004 0.9300 . ?
C004 C006 1.379(5) . ?
C004 C00A 1.399(5) . ?
C005 H005 0.9300 . ?
C005 C007 1.388(5) . ?
C005 C00G 1.391(5) . ?
C006 H006 0.9300 . ?
C006 C00H 1.391(5) . ?
C007 H007 0.9300 . ?
C008 H008 0.9300 . ?
C008 C00A 1.462(5) . ?
C008 C00C 1.337(5) . ?
C009 C00D 1.373(5) . ?
C009 C00G 1.458(5) . ?
C00A C00K 1.400(5) . ?
C00B H00B 0.9300 . ?
C00B C00H 1.387(5) . ?
C00B C00K 1.379(5) . ?
C00C C00E 1.449(5) . ?
C00C C00O 1.522(5) . ?
C00D C00F 1.417(5) . ?
C00E C00F 1.359(5) . ?
C00F C00P 1.489(5) . ?
C00G C00M 1.388(5) . ?
C00H C00N 1.504(5) . ?
C00I H00A 0.9600 . ?
C00I H00C 0.9600 . ?
C00I H00D 0.9600 . ?
C00J H00E 0.9700 . ?
C00J H00F 0.9700 . ?
C00J C00O 1.524(5) . ?
C00J C00P 1.541(5) . ?
C00K H00K 0.9300 . ?
C00L H00L 0.9300 . ?
C00L C00M 1.381(5) . ?
C00M H00M 0.9300 . ?
C00N H00G 0.9600 . ?
C00N H00H 0.9600 . ?
C00N H00I 0.9600 . ?
C00O H00J 0.9700 . ?
C00O H00N 0.9700 . ?
C00P H00O 0.9700 . ?
C00P H00P 0.9700 . ?

loop_
_geom_torsion_atom_site_label_1
_geom_torsion_atom_site_label_2
_geom_torsion_atom_site_label_3
_geom_torsion_atom_site_label_4
_geom_torsion
_geom_torsion_site_symmetry_1
_geom_torsion_site_symmetry_2
_geom_torsion_site_symmetry_3
_geom_torsion_site_symmetry_4
_geom_torsion_publ_flag
Br01 C00D C00F C00E 179.4(3) . . . . ?
Br01 C00D C00F C00P 1.7(6) . . . . ?
O002 C009 C00D Br01 -179.9(2) . . . . ?
O002 C009 C00D C00F -2.0(4) . . . . ?
O002 C009 C00G C005 12.5(5) . . . . ?
O002 C009 C00G C00M -165.9(3) . . . . ?
O002 C00E C00F C00D -0.2(4) . . . . ?
O002 C00E C00F C00P 177.9(3) . . . . ?
C003 C00L C00M C00G -0.3(6) . . . . ?
C004 C006 C00H C00B -0.6(5) . . . . ?
C004 C006 C00H C00N -178.6(3) . . . . ?
C004 C00A C00K C00B 0.1(5) . . . . ?
C005 C00G C00M C00L 0.0(5) . . . . ?
C006 C004 C00A C008 178.1(3) . . . . ?
C006 C004 C00A C00K 0.7(5) . . . . ?
C007 C003 C00L C00M 0.3(6) . . . . ?
C007 C005 C00G C009 -178.4(3) . . . . ?
C007 C005 C00G C00M 0.1(5) . . . . ?
C008 C00A C00K C00B -177.2(3) . . . . ?
C008 C00C C00E O002 -1.4(5) . . . . ?
C008 C00C C00E C00F -176.7(4) . . . . ?
C008 C00C C00O C00J -150.9(4) . . . . ?
C009 O002 C00E C00C -177.0(3) . . . . ?
C009 O002 C00E C00F -1.0(4) . . . . ?
C009 C00D C00F C00E 1.4(4) . . . . ?
C009 C00D C00F C00P -176.4(4) . . . . ?
C009 C00G C00M C00L 178.5(3) . . . . ?
C00A C004 C006 C00H -0.4(5) . . . . ?
C00A C008 C00C C00E 175.3(3) . . . . ?
C00A C008 C00C C00O -4.3(6) . . . . ?
C00C C008 C00A C004 158.8(4) . . . . ?
C00C C008 C00A C00K -24.1(6) . . . . ?
C00C C00E C00F C00D 175.5(3) . . . . ?
C00C C00E C00F C00P -6.5(6) . . . . ?
C00D C009 C00G C005 -165.7(4) . . . . ?
C00D C009 C00G C00M 15.9(7) . . . . ?
C00D C00F C00P C00J 155.4(4) . . . . ?
C00E O002 C009 C00D 1.8(4) . . . . ?
C00E O002 C009 C00G -176.9(3) . . . . ?
C00E C00C C00O C00J 29.4(4) . . . . ?
C00E C00F C00P C00J -22.1(5) . . . . ?
C00G C005 C007 C003 -0.1(6) . . . . ?
C00G C009 C00D Br01 -1.6(7) . . . . ?
C00G C009 C00D C00F 176.3(4) . . . . ?
C00H C00B C00K C00A -1.1(5) . . . . ?
C00I C003 C007 C005 179.8(3) . . . . ?
C00I C003 C00L C00M -179.6(4) . . . . ?
C00K C00B C00H C006 1.4(5) . . . . ?
C00K C00B C00H C00N 179.4(3) . . . . ?
C00L C003 C007 C005 -0.1(5) . . . . ?
C00O C00C C00E O002 178.2(3) . . . . ?
C00O C00C C00E C00F 3.0(5) . . . . ?
C00O C00J C00P C00F 53.4(4) . . . . ?
C00P C00J C00O C00C -59.4(4) . . . . ?
